data_2230756
loop_
_publ_author_name
'Zhao, Shu-Bin'
'Wang, Rui-Yao'
'Gagn\'e, Michel R.'

_publ_section_title
;
 {Bis[2-(diphenylphosphanyl)ethyl]phenylphosphane-\k^3^<i>P</i>,<i>P</i>',<i>P</i>''}[(<i>Z</i>)-8-mesitylcyclooct-4-en-1-yl]platinum(II)
 tetrafluoridoborate dichloromethane disolvate
;
_journal_coeditor_code JH2297
_journal_issue 7
_journal_name_full 'Acta Crystallographica Section E'
_journal_page_first m972
_journal_paper_doi 10.1107/S1600536811023853
_journal_volume 67
_journal_year 2011
_chemical_formula_iupac '[Pt (C17 H23) (C34 H33 P3)] (B F4), 2C H2 Cl2'
_chemical_formula_moiety 'C51 H56 P3 Pt +, B F4 -, C2 H4 Cl4'
_chemical_formula_structural 'C53 H60 B Cl4 F4 P3 Pt'
_chemical_formula_sum 'C53 H60 B Cl4 F4 P3 Pt'
_chemical_formula_weight 1213.62
_chemical_name_systematic
;
{Bis[2-(diphenylphosphanyl)ethyl]phenylphosphane-
\k^3^<i>P</i>,<i>P</i>',<i>P</i>''}[(<i>Z</i>)-8-mesitylcyclooct-4-en-1-
yl]platinum(II) tetrafluoridoborate dichloromethane disolvate
;
_space_group_IT_number 2
_symmetry_cell_setting triclinic
_symmetry_space_group_name_Hall '-P 1'
_symmetry_space_group_name_H-M 'P -1'
_cell_angle_alpha 69.4850(10)
_cell_angle_beta 77.7980(10)
_cell_angle_gamma 87.5160(10)
_cell_formula_units_Z 2
_cell_length_a 10.1347(2)
_cell_length_b 14.0808(3)
_cell_length_c 19.8975(4)
_cell_measurement_reflns_used 9914
_cell_measurement_temperature 180(2)
_cell_measurement_theta_max 27.08
_cell_measurement_theta_min 2.61
_cell_volume 2597.84(9)
_computing_cell_refinement 'SAINT (Bruker, 2005)'
_computing_data_collection 'APEX2 (Bruker, 2005)'
_computing_data_reduction 'SAINT (Bruker, 2005)'
_computing_molecular_graphics 'SHELXTL (Sheldrick, 2008)'
_computing_publication_material 'SHELXTL (Sheldrick, 2008)'
_computing_structure_refinement 'SHELXTL (Sheldrick, 2008)'
_computing_structure_solution 'XPREP (Bruker, 2005) and SHELXTL (Sheldrick, 2008)'
_diffrn_ambient_temperature 180(2)
_diffrn_measured_fraction_theta_full 0.986
_diffrn_measured_fraction_theta_max 0.986
_diffrn_measurement_device_type 'Bruker APEXII CCD'
_diffrn_measurement_method '\f and \w'
_diffrn_radiation_monochromator graphite
_diffrn_radiation_source 'fine-focus sealed X-ray tube'
_diffrn_radiation_type MoK\a
_diffrn_radiation_wavelength 0.71073
_diffrn_reflns_av_R_equivalents 0.0173
_diffrn_reflns_av_sigmaI/netI 0.0261
_diffrn_reflns_limit_h_max 12
_diffrn_reflns_limit_h_min -12
_diffrn_reflns_limit_k_max 17
_diffrn_reflns_limit_k_min -17
_diffrn_reflns_limit_l_max 24
_diffrn_reflns_limit_l_min -23
_diffrn_reflns_number 18596
_diffrn_reflns_reduction_process '(SAINT; Bruker, 2005)'
_diffrn_reflns_theta_full 26.00
_diffrn_reflns_theta_max 26.00
_diffrn_reflns_theta_min 2.13
_diffrn_standards_number 0
_exptl_absorpt_coefficient_mu 3.049
_exptl_absorpt_correction_T_max 0.7502
_exptl_absorpt_correction_T_min 0.5161
_exptl_absorpt_correction_type multi-scan
_exptl_absorpt_process_details '(XSHELL; Bruker, 1999)'
_exptl_crystal_colour colourless
_exptl_crystal_density_diffrn 1.551
_exptl_crystal_density_method 'not measured'
_exptl_crystal_description block
_exptl_crystal_F_000 1220
_exptl_crystal_size_max 0.25
_exptl_crystal_size_mid 0.15
_exptl_crystal_size_min 0.10
_refine_diff_density_max 0.850
_refine_diff_density_min -0.692
_refine_ls_extinction_method none
_refine_ls_goodness_of_fit_ref 1.011
_refine_ls_hydrogen_treatment mixed
_refine_ls_matrix_type full
_refine_ls_number_constraints 0
_refine_ls_number_parameters 655
_refine_ls_number_reflns 10061
_refine_ls_restrained_S_all 1.011
_refine_ls_R_factor_all 0.0244
_refine_ls_R_factor_gt 0.0217
_refine_ls_shift/su_max 0.005
_refine_ls_shift/su_mean 0.005
_refine_ls_structure_factor_coef Fsqd
_refine_ls_weighting_details 'calc w=1/[\s^2^(Fo^2^)+(0.0239P)^2^+2.7018P] where P=(Fo^2^+2Fc^2^)/3'
_refine_ls_weighting_scheme calc
_refine_ls_wR_factor_gt 0.0514
_refine_ls_wR_factor_ref 0.0528
_reflns_number_gt 9410
_reflns_number_total 10061
_reflns_threshold_expression >2sigma(I)
_cod_data_source_file jh2297.cif
_cod_data_source_block I
_cod_database_code 2230756
_cod_database_fobs_code 2230756

loop_
_symmetry_equiv_pos_as_xyz
'x, y, z'
'-x, -y, -z'

loop_
_atom_site_type_symbol
_atom_site_label
_atom_site_fract_x
_atom_site_fract_y
_atom_site_fract_z
_atom_site_U_iso_or_equiv
_atom_site_adp_type
_atom_site_calc_flag
_atom_site_refinement_flags
_atom_site_occupancy
_atom_site_symmetry_multiplicity
_atom_site_disorder_assembly
_atom_site_disorder_group
Pt Pt1 0.364017(9) 0.651864(7) 0.711204(5) 0.01904(4) Uani d . 1 1 . .
P P1 0.42946(6) 0.61844(5) 0.60245(4) 0.02073(13) Uani d . 1 1 . .
P P2 0.22872(7) 0.50870(5) 0.74564(4) 0.02289(13) Uani d . 1 1 . .
P P3 0.20832(6) 0.68965(5) 0.79913(4) 0.02262(13) Uani d . 1 1 . .
C C1 0.4774(3) 0.79079(19) 0.68775(14) 0.0221(5) Uani d . 1 1 . .
H H1 0.441(3) 0.813(2) 0.7254(17) 0.026 Uiso d . 1 1 . .
C C2 0.6308(2) 0.79102(19) 0.68731(14) 0.0224(5) Uani d . 1 1 . .
H H2A 0.6514 0.8629 0.6809 0.027 Uiso calc R 1 1 . .
C C3 0.7286(3) 0.7752(2) 0.62203(14) 0.0259(5) Uani d . 1 1 . .
H H3A 0.7007 0.7118 0.6171 0.031 Uiso calc R 1 1 . .
H H3B 0.8200 0.7656 0.6332 0.031 Uiso calc R 1 1 . .
C C4 0.7375(3) 0.8624(2) 0.54734(15) 0.0302(6) Uani d . 1 1 . .
H H4A 0.8211 0.8553 0.5135 0.036 Uiso calc R 1 1 . .
H H4B 0.6603 0.8541 0.5264 0.036 Uiso calc R 1 1 . .
C C5 0.7376(3) 0.9684(2) 0.54929(16) 0.0339(6) Uani d . 1 1 . .
H H5A 0.8217 1.0051 0.5307 0.041 Uiso calc R 1 1 . .
C C6 0.6334(3) 1.0164(2) 0.57396(16) 0.0335(6) Uani d . 1 1 . .
H H6A 0.6545 1.0831 0.5707 0.040 Uiso calc R 1 1 . .
C C7 0.4881(3) 0.9829(2) 0.60610(17) 0.0335(6) Uani d . 1 1 . .
H H7A 0.4340 1.0293 0.5730 0.040 Uiso calc R 1 1 . .
H H7B 0.4638 0.9948 0.6533 0.040 Uiso calc R 1 1 . .
C C8 0.4391(3) 0.87384(19) 0.62101(16) 0.0271(6) Uani d . 1 1 . .
H H8A 0.3395 0.8728 0.6279 0.033 Uiso calc R 1 1 . .
H H8B 0.4760 0.8562 0.5768 0.033 Uiso calc R 1 1 . .
C C9 0.6651(2) 0.7307(2) 0.76218(14) 0.0242(5) Uani d . 1 1 . .
C C10 0.6741(3) 0.7831(2) 0.80972(15) 0.0297(6) Uani d . 1 1 . .
C C11 0.7080(3) 0.7320(2) 0.87765(16) 0.0349(7) Uani d . 1 1 . .
H H11A 0.7169 0.7693 0.9081 0.042 Uiso calc R 1 1 . .
C C12 0.7289(3) 0.6290(2) 0.90191(15) 0.0342(7) Uani d . 1 1 . .
C C13 0.7188(3) 0.5779(2) 0.85512(15) 0.0312(6) Uani d . 1 1 . .
H H13A 0.7319 0.5069 0.8709 0.037 Uiso calc R 1 1 . .
C C14 0.6903(3) 0.6261(2) 0.78569(15) 0.0257(5) Uani d . 1 1 . .
C C15 0.6463(4) 0.8949(2) 0.79106(19) 0.0422(8) Uani d . 1 1 . .
H H15A 0.6563 0.9160 0.8318 0.063 Uiso calc R 1 1 . .
H H15B 0.5541 0.9068 0.7829 0.063 Uiso calc R 1 1 . .
H H15C 0.7106 0.9341 0.7465 0.063 Uiso calc R 1 1 . .
C C16 0.7627(4) 0.5752(3) 0.97645(17) 0.0485(8) Uani d . 1 1 . .
H H16A 0.7730 0.5028 0.9843 0.073 Uiso calc R 1 1 . .
H H16B 0.6897 0.5837 1.0147 0.073 Uiso calc R 1 1 . .
H H16C 0.8473 0.6042 0.9785 0.073 Uiso calc R 1 1 . .
C C17 0.6909(3) 0.5620(2) 0.73902(17) 0.0293(6) Uani d . 1 1 . .
H H17A 0.618(3) 0.578(2) 0.7116(16) 0.030(8) Uiso d . 1 1 . .
H H17B 0.771(3) 0.576(2) 0.7019(18) 0.037(8) Uiso d . 1 1 . .
H H17C 0.688(3) 0.489(3) 0.7679(19) 0.044(9) Uiso d . 1 1 . .
C C18 0.3175(3) 0.68603(19) 0.54202(15) 0.0252(5) Uani d . 1 1 . .
C C19 0.2125(3) 0.7407(2) 0.56691(16) 0.0289(6) Uani d . 1 1 . .
H H19A 0.2067 0.7499 0.6125 0.035 Uiso calc R 1 1 . .
C C20 0.1164(3) 0.7816(2) 0.52517(18) 0.0365(7) Uani d . 1 1 . .
H H20A 0.0444 0.8182 0.5425 0.044 Uiso calc R 1 1 . .
C C21 0.1251(3) 0.7695(2) 0.45872(18) 0.0407(8) Uani d . 1 1 . .
H H21A 0.0587 0.7973 0.4306 0.049 Uiso calc R 1 1 . .
C C22 0.2300(3) 0.7168(2) 0.43277(17) 0.0400(7) Uani d . 1 1 . .
H H22A 0.2369 0.7100 0.3863 0.048 Uiso calc R 1 1 . .
C C23 0.3246(3) 0.6742(2) 0.47465(16) 0.0317(6) Uani d . 1 1 . .
H H23A 0.3952 0.6365 0.4574 0.038 Uiso calc R 1 1 . .
C C24 0.5955(3) 0.6261(2) 0.54362(14) 0.0239(5) Uani d . 1 1 . .
C C25 0.6344(3) 0.7048(2) 0.47624(15) 0.0279(6) Uani d . 1 1 . .
H H25A 0.5732 0.7566 0.4599 0.034 Uiso calc R 1 1 . .
C C26 0.7627(3) 0.7073(2) 0.43301(16) 0.0345(7) Uani d . 1 1 . .
H H26A 0.7886 0.7608 0.3872 0.041 Uiso calc R 1 1 . .
C C27 0.8521(3) 0.6326(2) 0.45636(17) 0.0364(7) Uani d . 1 1 . .
H H27A 0.9389 0.6342 0.4263 0.044 Uiso calc R 1 1 . .
C C28 0.8159(3) 0.5556(2) 0.52315(18) 0.0350(7) Uani d . 1 1 . .
H H28A 0.8785 0.5050 0.5395 0.042 Uiso calc R 1 1 . .
C C29 0.6880(3) 0.5517(2) 0.56672(15) 0.0277(6) Uani d . 1 1 . .
H H29A 0.6634 0.4980 0.6125 0.033 Uiso calc R 1 1 . .
C C30 0.3756(3) 0.4858(2) 0.62265(15) 0.0266(6) Uani d . 1 1 . .
H H30A 0.3790 0.4736 0.5762 0.032 Uiso calc R 1 1 . .
H H30B 0.4374 0.4387 0.6499 0.032 Uiso calc R 1 1 . .
C C31 0.2312(3) 0.4662(2) 0.66878(15) 0.0278(6) Uani d . 1 1 . .
H H31A 0.2060 0.3931 0.6868 0.033 Uiso calc R 1 1 . .
H H31B 0.1665 0.5045 0.6391 0.033 Uiso calc R 1 1 . .
C C32 0.2708(3) 0.3995(2) 0.81810(15) 0.0270(6) Uani d . 1 1 . .
C C33 0.3937(3) 0.3991(3) 0.83828(18) 0.0408(7) Uani d . 1 1 . .
H H33A 0.4525 0.4575 0.8161 0.049 Uiso calc R 1 1 . .
C C34 0.4312(4) 0.3140(3) 0.8906(2) 0.0556(10) Uani d . 1 1 . .
H H34A 0.5169 0.3132 0.9030 0.067 Uiso calc R 1 1 . .
C C35 0.3443(4) 0.2307(3) 0.92476(19) 0.0538(10) Uani d . 1 1 . .
H H35A 0.3689 0.1729 0.9616 0.065 Uiso calc R 1 1 . .
C C36 0.2227(4) 0.2311(3) 0.9056(2) 0.0518(9) Uani d . 1 1 . .
H H36A 0.1629 0.1734 0.9296 0.062 Uiso calc R 1 1 . .
C C37 0.1850(3) 0.3137(2) 0.85200(19) 0.0419(7) Uani d . 1 1 . .
H H37A 0.1011 0.3122 0.8383 0.050 Uiso calc R 1 1 . .
C C38 0.0578(3) 0.5398(2) 0.78013(17) 0.0305(6) Uani d . 1 1 . .
H H38A 0.0182 0.5847 0.7392 0.037 Uiso calc R 1 1 . .
H H38B 0.0001 0.4773 0.8055 0.037 Uiso calc R 1 1 . .
C C39 0.0671(3) 0.5937(2) 0.83370(16) 0.0306(6) Uani d . 1 1 . .
H H39A 0.0790 0.5426 0.8808 0.037 Uiso calc R 1 1 . .
H H39B -0.0189 0.6275 0.8433 0.037 Uiso calc R 1 1 . .
C C40 0.1355(3) 0.8110(2) 0.75747(15) 0.0269(6) Uani d . 1 1 . .
C C41 0.0349(3) 0.8185(2) 0.71767(17) 0.0360(7) Uani d . 1 1 . .
H H41A 0.0000 0.7591 0.7143 0.043 Uiso calc R 1 1 . .
C C42 -0.0139(4) 0.9122(3) 0.6832(2) 0.0483(8) Uani d . 1 1 . .
H H42A -0.0815 0.9173 0.6557 0.058 Uiso calc R 1 1 . .
C C43 0.0352(4) 0.9987(3) 0.6887(2) 0.0534(9) Uani d . 1 1 . .
H H43A 0.0009 1.0629 0.6651 0.064 Uiso calc R 1 1 . .
C C44 0.1336(3) 0.9921(2) 0.7284(2) 0.0461(8) Uani d . 1 1 . .
H H44A 0.1667 1.0516 0.7324 0.055 Uiso calc R 1 1 . .
C C45 0.1838(3) 0.8990(2) 0.76225(17) 0.0341(6) Uani d . 1 1 . .
H H45A 0.2522 0.8948 0.7892 0.041 Uiso calc R 1 1 . .
C C46 0.2372(3) 0.6987(2) 0.88357(15) 0.0271(6) Uani d . 1 1 . .
C C47 0.3603(3) 0.6794(3) 0.90346(16) 0.0360(7) Uani d . 1 1 . .
H H47A 0.4345 0.6626 0.8721 0.043 Uiso calc R 1 1 . .
C C48 0.3752(3) 0.6848(3) 0.96998(19) 0.0516(9) Uani d . 1 1 . .
H H48A 0.4602 0.6717 0.9838 0.062 Uiso calc R 1 1 . .
C C49 0.2688(4) 0.7088(3) 1.01592(19) 0.0529(9) Uani d . 1 1 . .
H H49A 0.2802 0.7123 1.0612 0.064 Uiso calc R 1 1 . .
C C50 0.1450(3) 0.7277(3) 0.99613(18) 0.0478(9) Uani d . 1 1 . .
H H50A 0.0708 0.7436 1.0281 0.057 Uiso calc R 1 1 . .
C C51 0.1286(3) 0.7238(3) 0.93033(17) 0.0406(7) Uani d . 1 1 . .
H H51A 0.0437 0.7380 0.9165 0.049 Uiso calc R 1 1 . .
C C52 0.4898(4) 0.1369(3) 0.7821(2) 0.0539(9) Uani d . 1 1 . .
H H52A 0.5104 0.1828 0.8068 0.065 Uiso calc R 1 1 . .
H H52B 0.5751 0.1061 0.7664 0.065 Uiso calc R 1 1 . .
C C53 0.8544(7) 0.0658(5) 0.8821(4) 0.133(3) Uani d . 1 1 . .
Cl Cl1 0.37441(11) 0.04042(7) 0.84446(6) 0.0616(2) Uani d . 1 1 . .
Cl Cl2 0.42619(14) 0.20709(9) 0.70494(6) 0.0783(3) Uani d . 1 1 . .
Cl Cl4 0.68482(18) 0.04661(11) 0.93024(9) 0.1038(5) Uani d . 1 1 . .
Cl Cl3A 0.9758(7) -0.0097(5) 0.9226(4) 0.136(2) Uani d P 0.50 1 . .
Cl Cl3B 0.9361(5) -0.0391(4) 0.9105(3) 0.1094(18) Uani d P 0.50 1 . .
B B1 0.8670(5) 0.3112(3) 0.7387(2) 0.0478(10) Uani d . 1 1 . .
F F1 0.9055(3) 0.40045(19) 0.68343(13) 0.0780(8) Uani d . 1 1 . .
F F2 0.8778(3) 0.3169(2) 0.80450(13) 0.0756(7) Uani d . 1 1 . .
F F3A 0.9454(17) 0.2390(16) 0.7191(13) 0.073(7) Uani d P 0.50 1 . .
F F4A 0.736(2) 0.2949(17) 0.7474(12) 0.116(9) Uani d P 0.50 1 . .
F F4B 0.773(2) 0.2428(19) 0.7456(9) 0.085(9) Uani d P 0.25 1 . .
F F3B 1.001(2) 0.2496(18) 0.7311(11) 0.059(4) Uani d P 0.25 1 . .
F F4C 0.718(3) 0.321(2) 0.7325(14) 0.053(4) Uani d P 0.25 1 . .
F F3C 0.892(3) 0.229(3) 0.724(2) 0.063(10) Uani d P 0.25 1 . .

loop_
_atom_site_aniso_label
_atom_site_aniso_U_11
_atom_site_aniso_U_22
_atom_site_aniso_U_33
_atom_site_aniso_U_12
_atom_site_aniso_U_13
_atom_site_aniso_U_23
Pt1 0.01793(5) 0.01961(5) 0.02047(5) -0.00080(3) -0.00418(4) -0.00782(4)
P1 0.0213(3) 0.0208(3) 0.0212(3) -0.0009(2) -0.0047(3) -0.0083(3)
P2 0.0208(3) 0.0230(3) 0.0253(3) -0.0031(2) -0.0028(3) -0.0097(3)
P3 0.0196(3) 0.0257(3) 0.0247(3) 0.0008(3) -0.0041(3) -0.0117(3)
C1 0.0222(13) 0.0201(12) 0.0254(13) -0.0010(10) -0.0051(10) -0.0096(10)
C2 0.0209(12) 0.0213(12) 0.0273(13) -0.0019(10) -0.0075(10) -0.0096(10)
C3 0.0226(13) 0.0273(13) 0.0285(14) -0.0016(10) -0.0059(11) -0.0102(11)
C4 0.0284(14) 0.0328(15) 0.0290(14) -0.0009(11) -0.0059(11) -0.0100(12)
C5 0.0337(15) 0.0294(15) 0.0323(15) -0.0088(12) -0.0079(12) -0.0013(12)
C6 0.0378(16) 0.0211(13) 0.0392(16) -0.0064(12) -0.0131(13) -0.0035(12)
C7 0.0341(15) 0.0214(13) 0.0426(17) 0.0012(11) -0.0113(13) -0.0064(12)
C8 0.0224(13) 0.0232(13) 0.0357(15) -0.0009(10) -0.0099(11) -0.0078(12)
C9 0.0173(12) 0.0292(14) 0.0267(13) -0.0004(10) -0.0049(10) -0.0103(11)
C10 0.0261(14) 0.0361(15) 0.0302(14) 0.0023(11) -0.0071(11) -0.0153(12)
C11 0.0277(14) 0.0538(19) 0.0306(15) 0.0048(13) -0.0087(12) -0.0226(14)
C12 0.0210(13) 0.0525(19) 0.0258(14) 0.0046(12) -0.0046(11) -0.0104(13)
C13 0.0227(13) 0.0359(15) 0.0306(15) 0.0059(11) -0.0063(11) -0.0063(12)
C14 0.0178(12) 0.0288(14) 0.0295(14) 0.0010(10) -0.0037(10) -0.0097(11)
C15 0.054(2) 0.0409(18) 0.0455(18) 0.0078(15) -0.0188(16) -0.0277(15)
C16 0.0440(19) 0.067(2) 0.0310(17) 0.0090(17) -0.0102(14) -0.0120(16)
C17 0.0277(15) 0.0259(14) 0.0361(16) 0.0049(11) -0.0101(13) -0.0117(12)
C18 0.0245(13) 0.0233(13) 0.0279(13) -0.0049(10) -0.0093(11) -0.0062(11)
C19 0.0249(13) 0.0285(14) 0.0301(14) -0.0042(11) -0.0069(11) -0.0048(11)
C20 0.0260(14) 0.0308(15) 0.0473(18) -0.0015(12) -0.0140(13) -0.0030(13)
C21 0.0384(17) 0.0337(16) 0.0470(19) -0.0077(13) -0.0265(15) 0.0006(14)
C22 0.0501(19) 0.0383(17) 0.0349(16) -0.0088(14) -0.0200(15) -0.0094(14)
C23 0.0370(16) 0.0305(15) 0.0303(15) -0.0040(12) -0.0115(12) -0.0107(12)
C24 0.0235(13) 0.0265(13) 0.0252(13) -0.0030(10) -0.0046(10) -0.0132(11)
C25 0.0303(14) 0.0284(14) 0.0278(14) -0.0034(11) -0.0072(11) -0.0118(11)
C26 0.0343(16) 0.0421(17) 0.0273(14) -0.0148(13) 0.0014(12) -0.0150(13)
C27 0.0260(14) 0.0503(19) 0.0406(17) -0.0085(13) 0.0012(13) -0.0287(15)
C28 0.0256(14) 0.0413(17) 0.0468(18) 0.0024(12) -0.0072(13) -0.0263(15)
C29 0.0285(14) 0.0293(14) 0.0290(14) -0.0005(11) -0.0051(11) -0.0151(12)
C30 0.0301(14) 0.0242(13) 0.0272(14) -0.0020(11) -0.0037(11) -0.0120(11)
C31 0.0304(14) 0.0261(14) 0.0289(14) -0.0057(11) -0.0052(11) -0.0118(11)
C32 0.0275(14) 0.0276(14) 0.0246(13) 0.0001(11) -0.0006(11) -0.0102(11)
C33 0.0376(17) 0.0434(18) 0.0396(17) -0.0019(14) -0.0121(14) -0.0095(14)
C34 0.057(2) 0.065(2) 0.047(2) 0.0164(19) -0.0282(18) -0.0140(19)
C35 0.076(3) 0.045(2) 0.0346(18) 0.0196(19) -0.0116(18) -0.0080(15)
C36 0.060(2) 0.0298(17) 0.047(2) 0.0019(15) 0.0071(17) -0.0016(15)
C37 0.0360(17) 0.0326(16) 0.0477(19) -0.0037(13) 0.0001(14) -0.0071(14)
C38 0.0209(13) 0.0307(14) 0.0414(16) -0.0024(11) -0.0040(12) -0.0155(13)
C39 0.0222(13) 0.0315(15) 0.0361(15) -0.0027(11) 0.0015(11) -0.0131(12)
C40 0.0241(13) 0.0302(14) 0.0273(14) 0.0046(11) -0.0058(11) -0.0113(11)
C41 0.0313(15) 0.0393(17) 0.0430(17) 0.0066(13) -0.0147(13) -0.0180(14)
C42 0.0439(19) 0.053(2) 0.054(2) 0.0157(16) -0.0250(17) -0.0181(17)
C43 0.060(2) 0.0373(18) 0.058(2) 0.0160(16) -0.0229(19) -0.0054(16)
C44 0.0474(19) 0.0296(16) 0.060(2) 0.0017(14) -0.0139(17) -0.0121(15)
C45 0.0308(15) 0.0337(15) 0.0403(17) 0.0033(12) -0.0097(13) -0.0147(13)
C46 0.0262(13) 0.0321(14) 0.0251(13) 0.0025(11) -0.0056(11) -0.0126(11)
C47 0.0254(14) 0.057(2) 0.0309(15) 0.0034(13) -0.0047(12) -0.0226(14)
C48 0.0297(16) 0.097(3) 0.0416(19) 0.0082(17) -0.0117(14) -0.038(2)
C49 0.048(2) 0.089(3) 0.0355(18) 0.0103(19) -0.0132(16) -0.0370(19)
C50 0.0402(18) 0.075(2) 0.0351(17) 0.0151(17) -0.0045(14) -0.0312(17)
C51 0.0294(15) 0.061(2) 0.0366(17) 0.0130(14) -0.0082(13) -0.0247(16)
C52 0.057(2) 0.050(2) 0.054(2) 0.0027(17) -0.0147(18) -0.0151(18)
C53 0.116(5) 0.085(4) 0.142(6) -0.015(4) -0.023(5) 0.026(4)
Cl1 0.0693(6) 0.0494(5) 0.0631(6) -0.0019(4) 0.0001(5) -0.0236(5)
Cl2 0.0985(9) 0.0721(7) 0.0616(6) -0.0003(6) -0.0329(6) -0.0105(5)
Cl4 0.1268(13) 0.0818(9) 0.0925(10) -0.0043(8) -0.0232(9) -0.0167(8)
Cl3A 0.125(3) 0.149(6) 0.100(3) -0.026(3) -0.029(3) 0.005(3)
Cl3B 0.137(4) 0.077(2) 0.079(3) 0.017(3) 0.027(3) -0.0152(17)
B1 0.059(3) 0.050(2) 0.035(2) -0.010(2) -0.0051(18) -0.0167(18)
F1 0.0911(19) 0.0644(15) 0.0529(14) 0.0143(13) 0.0148(13) -0.0077(12)
F2 0.107(2) 0.0828(17) 0.0497(13) -0.0007(15) -0.0303(13) -0.0300(12)
F3A 0.086(19) 0.058(5) 0.075(6) 0.021(12) -0.018(11) -0.024(4)
F4A 0.057(8) 0.17(2) 0.131(14) -0.045(11) -0.005(8) -0.071(13)
F4B 0.089(19) 0.121(18) 0.042(7) -0.062(15) -0.020(9) -0.014(9)
F3B 0.050(11) 0.062(8) 0.059(9) 0.012(7) -0.007(7) -0.017(6)
F4C 0.050(9) 0.073(9) 0.058(7) -0.003(6) -0.023(6) -0.043(7)
F3C 0.08(2) 0.058(14) 0.073(16) 0.041(17) -0.040(18) -0.044(14)

loop_
_atom_type_symbol
_atom_type_description
_atom_type_scat_dispersion_real
_atom_type_scat_dispersion_imag
_atom_type_scat_source
C C 0.0033 0.0016 'International Tables Vol C Tables 4.2.6.8 and 6.1.1.4'
H H 0.0000 0.0000 'International Tables Vol C Tables 4.2.6.8 and 6.1.1.4'
Cl Cl 0.1484 0.1585 'International Tables Vol C Tables 4.2.6.8 and 6.1.1.4'
B B 0.0013 0.0007 'International Tables Vol C Tables 4.2.6.8 and 6.1.1.4'
F F 0.0171 0.0103 'International Tables Vol C Tables 4.2.6.8 and 6.1.1.4'
P P 0.1023 0.0942 'International Tables Vol C Tables 4.2.6.8 and 6.1.1.4'
Pt Pt -1.7033 8.3905 'International Tables Vol C Tables 4.2.6.8 and 6.1.1.4'

loop_
_geom_angle_atom_site_label_1
_geom_angle_atom_site_label_2
_geom_angle_atom_site_label_3
_geom_angle_site_symmetry_1
_geom_angle_site_symmetry_3
_geom_angle
_geom_angle_publ_flag
C1 Pt1 P3 . . 90.04(7) y
C1 Pt1 P2 . . 174.01(7) y
P3 Pt1 P2 . . 83.98(2) y
C1 Pt1 P1 . . 102.75(7) y
P3 Pt1 P1 . . 153.18(2) y
P2 Pt1 P1 . . 82.86(2) y
C24 P1 C18 . . 106.08(12) ?
C24 P1 C30 . . 101.49(12) ?
C18 P1 C30 . . 100.41(12) ?
C24 P1 Pt1 . . 130.38(8) ?
C18 P1 Pt1 . . 107.54(9) ?
C30 P1 Pt1 . . 107.03(9) ?
C32 P2 C38 . . 106.12(13) ?
C32 P2 C31 . . 105.75(13) ?
C38 P2 C31 . . 109.85(13) ?
C32 P2 Pt1 . . 115.85(9) ?
C38 P2 Pt1 . . 107.51(9) ?
C31 P2 Pt1 . . 111.56(9) ?
C46 P3 C40 . . 102.55(12) ?
C46 P3 C39 . . 101.85(13) ?
C40 P3 C39 . . 106.10(13) ?
C46 P3 Pt1 . . 126.74(9) ?
C40 P3 Pt1 . . 109.43(9) ?
C39 P3 Pt1 . . 108.43(9) ?
C8 C1 C2 . . 113.4(2) ?
C8 C1 Pt1 . . 109.26(16) ?
C2 C1 Pt1 . . 121.68(17) ?
C8 C1 H1 . . 102.5(18) ?
C2 C1 H1 . . 102.5(18) ?
Pt1 C1 H1 . . 105.0(18) ?
C3 C2 C9 . . 113.8(2) ?
C3 C2 C1 . . 117.6(2) ?
C9 C2 C1 . . 113.7(2) ?
C3 C2 H2A . . 103.0 ?
C9 C2 H2A . . 103.0 ?
C1 C2 H2A . . 103.0 ?
C2 C3 C4 . . 115.4(2) ?
C2 C3 H3A . . 108.4 ?
C4 C3 H3A . . 108.4 ?
C2 C3 H3B . . 108.4 ?
C4 C3 H3B . . 108.4 ?
H3A C3 H3B . . 107.5 ?
C5 C4 C3 . . 116.0(2) ?
C5 C4 H4A . . 108.3 ?
C3 C4 H4A . . 108.3 ?
C5 C4 H4B . . 108.3 ?
C3 C4 H4B . . 108.3 ?
H4A C4 H4B . . 107.4 ?
C6 C5 C4 . . 127.5(3) ?
C6 C5 H5A . . 116.3 ?
C4 C5 H5A . . 116.3 ?
C5 C6 C7 . . 130.8(3) ?
C5 C6 H6A . . 114.6 ?
C7 C6 H6A . . 114.6 ?
C6 C7 C8 . . 121.3(2) ?
C6 C7 H7A . . 107.0 ?
C8 C7 H7A . . 107.0 ?
C6 C7 H7B . . 107.0 ?
C8 C7 H7B . . 107.0 ?
H7A C7 H7B . . 106.8 ?
C1 C8 C7 . . 116.1(2) ?
C1 C8 H8A . . 108.3 ?
C7 C8 H8A . . 108.3 ?
C1 C8 H8B . . 108.3 ?
C7 C8 H8B . . 108.3 ?
H8A C8 H8B . . 107.4 ?
C10 C9 C14 . . 117.8(2) ?
C10 C9 C2 . . 118.2(2) ?
C14 C9 C2 . . 123.9(2) ?
C11 C10 C9 . . 120.3(3) ?
C11 C10 C15 . . 117.2(3) ?
C9 C10 C15 . . 122.5(3) ?
C12 C11 C10 . . 122.2(3) ?
C12 C11 H11A . . 118.9 ?
C10 C11 H11A . . 118.9 ?
C11 C12 C13 . . 117.1(3) ?
C11 C12 C16 . . 121.0(3) ?
C13 C12 C16 . . 121.8(3) ?
C12 C13 C14 . . 122.9(3) ?
C12 C13 H13A . . 118.5 ?
C14 C13 H13A . . 118.5 ?
C13 C14 C9 . . 119.6(3) ?
C13 C14 C17 . . 117.0(2) ?
C9 C14 C17 . . 123.4(2) ?
C10 C15 H15A . . 109.5 ?
C10 C15 H15B . . 109.5 ?
H15A C15 H15B . . 109.5 ?
C10 C15 H15C . . 109.5 ?
H15A C15 H15C . . 109.5 ?
H15B C15 H15C . . 109.5 ?
C12 C16 H16A . . 109.5 ?
C12 C16 H16B . . 109.5 ?
H16A C16 H16B . . 109.5 ?
C12 C16 H16C . . 109.5 ?
H16A C16 H16C . . 109.5 ?
H16B C16 H16C . . 109.5 ?
C14 C17 H17A . . 112.7(17) ?
C14 C17 H17B . . 110.3(19) ?
H17A C17 H17B . . 104(3) ?
C14 C17 H17C . . 112(2) ?
H17A C17 H17C . . 110(3) ?
H17B C17 H17C . . 107(3) ?
C19 C18 C23 . . 118.9(3) ?
C19 C18 P1 . . 119.6(2) ?
C23 C18 P1 . . 121.0(2) ?
C20 C19 C18 . . 120.1(3) ?
C20 C19 H19A . . 120.0 ?
C18 C19 H19A . . 120.0 ?
C21 C20 C19 . . 120.2(3) ?
C21 C20 H20A . . 119.9 ?
C19 C20 H20A . . 119.9 ?
C20 C21 C22 . . 120.3(3) ?
C20 C21 H21A . . 119.9 ?
C22 C21 H21A . . 119.9 ?
C23 C22 C21 . . 119.8(3) ?
C23 C22 H22A . . 120.1 ?
C21 C22 H22A . . 120.1 ?
C22 C23 C18 . . 120.6(3) ?
C22 C23 H23A . . 119.7 ?
C18 C23 H23A . . 119.7 ?
C29 C24 C25 . . 118.7(2) ?
C29 C24 P1 . . 119.1(2) ?
C25 C24 P1 . . 122.2(2) ?
C26 C25 C24 . . 120.1(3) ?
C26 C25 H25A . . 119.9 ?
C24 C25 H25A . . 119.9 ?
C27 C26 C25 . . 120.3(3) ?
C27 C26 H26A . . 119.8 ?
C25 C26 H26A . . 119.8 ?
C28 C27 C26 . . 120.1(3) ?
C28 C27 H27A . . 119.9 ?
C26 C27 H27A . . 119.9 ?
C27 C28 C29 . . 120.2(3) ?
C27 C28 H28A . . 119.9 ?
C29 C28 H28A . . 119.9 ?
C28 C29 C24 . . 120.5(3) ?
C28 C29 H29A . . 119.8 ?
C24 C29 H29A . . 119.8 ?
C31 C30 P1 . . 109.29(18) ?
C31 C30 H30A . . 109.8 ?
P1 C30 H30A . . 109.8 ?
C31 C30 H30B . . 109.8 ?
P1 C30 H30B . . 109.8 ?
H30A C30 H30B . . 108.3 ?
C30 C31 P2 . . 106.77(18) ?
C30 C31 H31A . . 110.4 ?
P2 C31 H31A . . 110.4 ?
C30 C31 H31B . . 110.4 ?
P2 C31 H31B . . 110.4 ?
H31A C31 H31B . . 108.6 ?
C33 C32 C37 . . 119.1(3) ?
C33 C32 P2 . . 119.4(2) ?
C37 C32 P2 . . 121.5(2) ?
C34 C33 C32 . . 120.3(3) ?
C34 C33 H33A . . 119.9 ?
C32 C33 H33A . . 119.9 ?
C35 C34 C33 . . 120.0(3) ?
C35 C34 H34A . . 120.0 ?
C33 C34 H34A . . 120.0 ?
C36 C35 C34 . . 119.8(3) ?
C36 C35 H35A . . 120.1 ?
C34 C35 H35A . . 120.1 ?
C35 C36 C37 . . 121.1(3) ?
C35 C36 H36A . . 119.4 ?
C37 C36 H36A . . 119.4 ?
C36 C37 C32 . . 119.6(3) ?
C36 C37 H37A . . 120.2 ?
C32 C37 H37A . . 120.2 ?
C39 C38 P2 . . 107.08(18) ?
C39 C38 H38A . . 110.3 ?
P2 C38 H38A . . 110.3 ?
C39 C38 H38B . . 110.3 ?
P2 C38 H38B . . 110.3 ?
H38A C38 H38B . . 108.6 ?
C38 C39 P3 . . 113.01(19) ?
C38 C39 H39A . . 109.0 ?
P3 C39 H39A . . 109.0 ?
C38 C39 H39B . . 109.0 ?
P3 C39 H39B . . 109.0 ?
H39A C39 H39B . . 107.8 ?
C45 C40 C41 . . 118.9(3) ?
C45 C40 P3 . . 120.1(2) ?
C41 C40 P3 . . 121.0(2) ?
C42 C41 C40 . . 119.9(3) ?
C42 C41 H41A . . 120.0 ?
C40 C41 H41A . . 120.0 ?
C41 C42 C43 . . 120.3(3) ?
C41 C42 H42A . . 119.8 ?
C43 C42 H42A . . 119.8 ?
C44 C43 C42 . . 120.2(3) ?
C44 C43 H43A . . 119.9 ?
C42 C43 H43A . . 119.9 ?
C43 C44 C45 . . 119.8(3) ?
C43 C44 H44A . . 120.1 ?
C45 C44 H44A . . 120.1 ?
C44 C45 C40 . . 120.8(3) ?
C44 C45 H45A . . 119.6 ?
C40 C45 H45A . . 119.6 ?
C47 C46 C51 . . 119.7(3) ?
C47 C46 P3 . . 122.1(2) ?
C51 C46 P3 . . 118.2(2) ?
C46 C47 C48 . . 119.4(3) ?
C46 C47 H47A . . 120.3 ?
C48 C47 H47A . . 120.3 ?
C49 C48 C47 . . 120.9(3) ?
C49 C48 H48A . . 119.5 ?
C47 C48 H48A . . 119.5 ?
C48 C49 C50 . . 119.7(3) ?
C48 C49 H49A . . 120.1 ?
C50 C49 H49A . . 120.1 ?
C51 C50 C49 . . 120.2(3) ?
C51 C50 H50A . . 119.9 ?
C49 C50 H50A . . 119.9 ?
C50 C51 C46 . . 120.0(3) ?
C50 C51 H51A . . 120.0 ?
C46 C51 H51A . . 120.0 ?
Cl2 C52 Cl1 . . 111.7(2) ?
Cl2 C52 H52A . . 109.3 ?
Cl1 C52 H52A . . 109.3 ?
Cl2 C52 H52B . . 109.3 ?
Cl1 C52 H52B . . 109.3 ?
H52A C52 H52B . . 107.9 ?
Cl3B C53 Cl4 . . 109.6(4) ?
Cl3A C53 Cl4 . . 118.8(4) ?
F3C B1 F1 . . 117(2) ?
F4A B1 F1 . . 109.1(10) ?
F4B B1 F1 . . 129.0(9) ?
F3C B1 F2 . . 122(2) ?
F4A B1 F2 . . 103.0(9) ?
F4B B1 F2 . . 112.8(8) ?
F1 B1 F2 . . 110.9(3) ?
F4A B1 F3A . . 113.7(10) ?
F1 B1 F3A . . 105.9(10) ?
F2 B1 F3A . . 114.3(10) ?
F3C B1 F4C . . 98.9(18) ?
F1 B1 F4C . . 93.6(11) ?
F2 B1 F4C . . 109.0(9) ?
F3A B1 F4C . . 121.0(11) ?
F3C B1 F3B . . 48.0(18) ?
F4A B1 F3B . . 137.4(11) ?
F4B B1 F3B . . 101.5(14) ?
F1 B1 F3B . . 100.6(9) ?
F2 B1 F3B . . 93.8(7) ?

loop_
_geom_bond_atom_site_label_1
_geom_bond_atom_site_label_2
_geom_bond_site_symmetry_2
_geom_bond_distance
_geom_bond_publ_flag
Pt1 C1 . 2.166(2) y
Pt1 P3 . 2.2906(7) y
Pt1 P2 . 2.2995(6) y
Pt1 P1 . 2.3289(6) y
P1 C24 . 1.819(3) ?
P1 C18 . 1.822(3) ?
P1 C30 . 1.849(3) ?
P2 C32 . 1.810(3) ?
P2 C38 . 1.818(3) ?
P2 C31 . 1.822(3) ?
P3 C46 . 1.813(3) ?
P3 C40 . 1.819(3) ?
P3 C39 . 1.856(3) ?
C1 C8 . 1.540(4) ?
C1 C2 . 1.553(3) ?
C1 H1 . 0.91(3) ?
C2 C3 . 1.536(4) ?
C2 C9 . 1.539(4) ?
C2 H2A . 1.0000 ?
C3 C4 . 1.549(4) ?
C3 H3A . 0.9900 ?
C3 H3B . 0.9900 ?
C4 C5 . 1.506(4) ?
C4 H4A . 0.9900 ?
C4 H4B . 0.9900 ?
C5 C6 . 1.328(4) ?
C5 H5A . 0.9500 ?
C6 C7 . 1.501(4) ?
C6 H6A . 0.9500 ?
C7 C8 . 1.542(4) ?
C7 H7A . 0.9900 ?
C7 H7B . 0.9900 ?
C8 H8A . 0.9900 ?
C8 H8B . 0.9900 ?
C9 C10 . 1.407(4) ?
C9 C14 . 1.410(4) ?
C10 C11 . 1.399(4) ?
C10 C15 . 1.513(4) ?
C11 C12 . 1.381(4) ?
C11 H11A . 0.9500 ?
C12 C13 . 1.382(4) ?
C12 C16 . 1.515(4) ?
C13 C14 . 1.395(4) ?
C13 H13A . 0.9500 ?
C14 C17 . 1.504(4) ?
C15 H15A . 0.9800 ?
C15 H15B . 0.9800 ?
C15 H15C . 0.9800 ?
C16 H16A . 0.9800 ?
C16 H16B . 0.9800 ?
C16 H16C . 0.9800 ?
C17 H17A . 0.98(3) ?
C17 H17B . 0.95(3) ?
C17 H17C . 0.99(3) ?
C18 C19 . 1.393(4) ?
C18 C23 . 1.394(4) ?
C19 C20 . 1.389(4) ?
C19 H19A . 0.9500 ?
C20 C21 . 1.376(5) ?
C20 H20A . 0.9500 ?
C21 C22 . 1.384(5) ?
C21 H21A . 0.9500 ?
C22 C23 . 1.383(4) ?
C22 H22A . 0.9500 ?
C23 H23A . 0.9500 ?
C24 C29 . 1.396(4) ?
C24 C25 . 1.397(4) ?
C25 C26 . 1.393(4) ?
C25 H25A . 0.9500 ?
C26 C27 . 1.377(4) ?
C26 H26A . 0.9500 ?
C27 C28 . 1.376(4) ?
C27 H27A . 0.9500 ?
C28 C29 . 1.390(4) ?
C28 H28A . 0.9500 ?
C29 H29A . 0.9500 ?
C30 C31 . 1.533(4) ?
C30 H30A . 0.9900 ?
C30 H30B . 0.9900 ?
C31 H31A . 0.9900 ?
C31 H31B . 0.9900 ?
C32 C33 . 1.387(4) ?
C32 C37 . 1.393(4) ?
C33 C34 . 1.385(5) ?
C33 H33A . 0.9500 ?
C34 C35 . 1.376(6) ?
C34 H34A . 0.9500 ?
C35 C36 . 1.364(6) ?
C35 H35A . 0.9500 ?
C36 C37 . 1.379(5) ?
C36 H36A . 0.9500 ?
C37 H37A . 0.9500 ?
C38 C39 . 1.529(4) ?
C38 H38A . 0.9900 ?
C38 H38B . 0.9900 ?
C39 H39A . 0.9900 ?
C39 H39B . 0.9900 ?
C40 C45 . 1.392(4) ?
C40 C41 . 1.397(4) ?
C41 C42 . 1.382(4) ?
C41 H41A . 0.9500 ?
C42 C43 . 1.382(5) ?
C42 H42A . 0.9500 ?
C43 C44 . 1.378(5) ?
C43 H43A . 0.9500 ?
C44 C45 . 1.379(4) ?
C44 H44A . 0.9500 ?
C45 H45A . 0.9500 ?
C46 C47 . 1.375(4) ?
C46 C51 . 1.401(4) ?
C47 C48 . 1.391(4) ?
C47 H47A . 0.9500 ?
C48 C49 . 1.371(5) ?
C48 H48A . 0.9500 ?
C49 C50 . 1.381(5) ?
C49 H49A . 0.9500 ?
C50 C51 . 1.374(4) ?
C50 H50A . 0.9500 ?
C51 H51A . 0.9500 ?
C52 Cl2 . 1.746(4) ?
C52 Cl1 . 1.760(4) ?
C52 H52A . 0.9900 ?
C52 H52B . 0.9900 ?
C53 Cl3B . 1.641(9) ?
C53 Cl3A . 1.731(10) ?
C53 Cl4 . 1.763(7) ?
B1 F3C . 1.29(4) ?
B1 F4A . 1.32(2) ?
B1 F4B . 1.34(2) ?
B1 F1 . 1.354(5) ?
B1 F2 . 1.368(4) ?
B1 F3A . 1.376(19) ?
B1 F4C . 1.53(3) ?
B1 F3B . 1.59(2) ?
